data_7006909
loop_
_publ_author_name
'El-Kadri, Oussama M'
'Heeg, Mary Jane'
'Winter, Charles H.'

_publ_section_title
;
 Film growth precursor development for metal nitrides. Synthesis,
 structure, and volatility of molybdenum(VI) and tungsten(VI) complexes
 containing bis(imido)metal fragments and various nitrogen donor
 ligands.
;
_journal_issue 16
_journal_name_full 'Dalton transactions (Cambridge, England : 2003)'
_journal_page_first 1943
_journal_page_last 1953
_journal_paper_doi 10.1039/b515378f
_journal_year 2006
_chemical_formula_sum 'C28 H48 Mo N10'
_chemical_formula_weight 620.70
_chemical_name_systematic
;
?
;
_space_group_IT_number 7
_symmetry_cell_setting monoclinic
_symmetry_space_group_name_Hall 'P -2yac'
_symmetry_space_group_name_H-M 'P 1 n 1'
_atom_sites_solution_hydrogens geom
_atom_sites_solution_primary direct
_atom_sites_solution_secondary difmap
_audit_creation_method SHELXL-97
_cell_angle_alpha 90.00
_cell_angle_beta 100.306(2)
_cell_angle_gamma 90.00
_cell_formula_units_Z 2
_cell_length_a 9.7510(11)
_cell_length_b 9.8157(10)
_cell_length_c 17.518(2)
_cell_measurement_reflns_used 1004
_cell_measurement_temperature 295(2)
_cell_measurement_theta_max 26.5
_cell_measurement_theta_min 2.25
_cell_volume 1649.6(3)
_computing_cell_refinement 'Bruker SAINT'
_computing_data_collection 'Bruker SMART'
_computing_data_reduction 'Bruker SAINT'
_computing_molecular_graphics SHELXTL-Plus
_computing_publication_material SHELXL-97
_computing_structure_refinement 'SHELXL-97 (Sheldrick, 1997)'
_computing_structure_solution 'SHELXS-97 (Sheldrick, 1990)'
_diffrn_ambient_temperature 295(2)
_diffrn_measured_fraction_theta_full 0.953
_diffrn_measured_fraction_theta_max 0.953
_diffrn_measurement_method 'SMART CCD'
_diffrn_radiation_monochromator graphite
_diffrn_radiation_source 'fine-focus sealed tube'
_diffrn_radiation_type MoK\a
_diffrn_radiation_wavelength 0.71073
_diffrn_reflns_av_R_equivalents 0.024
_diffrn_reflns_av_sigmaI/netI 0.0561
_diffrn_reflns_limit_h_max 12
_diffrn_reflns_limit_h_min -11
_diffrn_reflns_limit_k_max 13
_diffrn_reflns_limit_k_min 0
_diffrn_reflns_limit_l_max 22
_diffrn_reflns_limit_l_min -20
_diffrn_reflns_number 11650
_diffrn_reflns_theta_full 28.27
_diffrn_reflns_theta_max 28.27
_diffrn_reflns_theta_min 2.07
_exptl_absorpt_coefficient_mu 0.430
_exptl_absorpt_correction_T_max 0.9189
_exptl_absorpt_correction_T_min 0.8640
_exptl_absorpt_correction_type multi-scan
_exptl_crystal_colour orange
_exptl_crystal_density_diffrn 1.250
_exptl_crystal_density_method 'not measured'
_exptl_crystal_description irregular
_exptl_crystal_F_000 656
_exptl_crystal_size_max 0.35
_exptl_crystal_size_mid 0.20
_exptl_crystal_size_min 0.20
_refine_diff_density_max 0.391
_refine_diff_density_min -0.390
_refine_diff_density_rms 0.054
_refine_ls_abs_structure_details 'Flack H D (1983), Acta Cryst. A39, 876-881'
_refine_ls_abs_structure_Flack 0.10(3)
_refine_ls_extinction_method none
_refine_ls_goodness_of_fit_ref 0.940
_refine_ls_hydrogen_treatment mixed
_refine_ls_matrix_type full
_refine_ls_number_parameters 372
_refine_ls_number_reflns 6661
_refine_ls_number_restraints 2
_refine_ls_restrained_S_all 0.940
_refine_ls_R_factor_all 0.0560
_refine_ls_R_factor_gt 0.0356
_refine_ls_shift/su_max 0.017
_refine_ls_shift/su_mean 0.000
_refine_ls_structure_factor_coef Fsqd
_refine_ls_weighting_details 'calc w=1/[\s^2^(Fo^2^)+(0.0325P)^2^+0.0000P] where P=(Fo^2^+2Fc^2^)/3'
_refine_ls_weighting_scheme calc
_refine_ls_wR_factor_gt 0.0649
_refine_ls_wR_factor_ref 0.0705
_reflns_number_gt 5245
_reflns_number_total 6661
_reflns_threshold_expression >2sigma(I)
_cod_data_source_file b515378f.txt
_cod_data_source_block lybd
_cod_depositor_comments
;
The following automatic conversions were performed:
'_exptl_absorpt_correction_type' value 'Multi-scan' changed to
'multi-scan' according to
'/home/saulius/struct/CIF-dictionaries/cif_core.dic' dictionary named
'cif_core.dic' version 2.4.1 from 2010-06-29.

Automatic conversion script
Id: cif_fix_enum 1527 2010-12-29 10:47:43Z saulius 
;
_cod_original_sg_symbol_H-M Pn
_cod_database_code 7006909

loop_
_symmetry_equiv_pos_as_xyz
'x, y, z'
'x+1/2, -y, z+1/2'

loop_
_atom_site_label
_atom_site_type_symbol
_atom_site_fract_x
_atom_site_fract_y
_atom_site_fract_z
_atom_site_U_iso_or_equiv
_atom_site_adp_type
_atom_site_occupancy
_atom_site_symmetry_multiplicity
_atom_site_calc_flag
_atom_site_refinement_flags
_atom_site_disorder_assembly
_atom_site_disorder_group
Mo1 Mo 0.74752(3) 0.76843(2) 0.75128(3) 0.03772(8) Uani 1 1 d . . .
N1 N 0.8384(3) 0.9126(3) 0.6816(2) 0.0432(9) Uani 1 1 d . . .
N2 N 0.9347(3) 1.0024(3) 0.72115(19) 0.0453(8) Uani 1 1 d . . .
C1 C 0.8337(4) 0.9285(4) 0.6049(2) 0.0515(10) Uani 1 1 d . . .
C2 C 0.9315(5) 1.0268(4) 0.5948(3) 0.0577(11) Uani 1 1 d . . .
H2 H 0.9531 1.0573 0.5481 0.069 Uiso 1 1 calc R . .
C3 C 0.9893(4) 1.0692(4) 0.6675(3) 0.0529(11) Uani 1 1 d . . .
C4 C 0.7377(5) 0.8510(5) 0.5450(2) 0.0697(13) Uani 1 1 d . . .
H4A H 0.7147 0.7657 0.5663 0.084 Uiso 1 1 calc R . .
H4B H 0.7823 0.8344 0.5012 0.084 Uiso 1 1 calc R . .
H4C H 0.6541 0.9028 0.5286 0.084 Uiso 1 1 calc R . .
C5 C 1.1037(5) 1.1719(4) 0.6929(3) 0.0690(13) Uani 1 1 d . . .
H5A H 1.0979 1.2038 0.7440 0.100 Uiso 1 1 d . . .
H5B H 1.0926 1.2473 0.6574 0.100 Uiso 1 1 d . . .
H5C H 1.1927 1.1299 0.6934 0.100 Uiso 1 1 d . . .
N3 N 0.6194(3) 0.6617(3) 0.82131(17) 0.0438(8) Uani 1 1 d . . .
N4 N 0.5203(3) 0.5739(3) 0.78246(19) 0.0490(8) Uani 1 1 d . . .
C6 C 0.6273(4) 0.6426(4) 0.8985(2) 0.0509(10) Uani 1 1 d . . .
C7 C 0.5331(5) 0.5438(4) 0.9095(3) 0.0569(11) Uani 1 1 d . . .
H7 H 0.5152 0.5108 0.9565 0.068 Uiso 1 1 calc R . .
C8 C 0.4698(4) 0.5035(4) 0.8352(3) 0.0509(10) Uani 1 1 d . . .
C9 C 0.7218(5) 0.7231(5) 0.9598(2) 0.0694(13) Uani 1 1 d . . .
H9A H 0.7920 0.7679 0.9369 0.083 Uiso 1 1 calc R . .
H9B H 0.7655 0.6627 1.0000 0.083 Uiso 1 1 calc R . .
H9C H 0.6681 0.7900 0.9815 0.083 Uiso 1 1 calc R . .
C10 C 0.3607(5) 0.3963(4) 0.8119(3) 0.0743(14) Uani 1 1 d . . .
H10A H 0.3049 0.4202 0.7628 0.089 Uiso 1 1 calc R . .
H10B H 0.3024 0.3900 0.8504 0.089 Uiso 1 1 calc R . .
H10C H 0.4050 0.3101 0.8073 0.089 Uiso 1 1 calc R . .
N5 N 0.5318(3) 0.8455(3) 0.67886(18) 0.0468(7) Uani 1 1 d . . .
N6 N 0.4304(5) 0.7460(4) 0.6615(3) 0.0492(13) Uani 1 1 d . . .
C11 C 0.4702(4) 0.9572(4) 0.6423(2) 0.0510(10) Uani 1 1 d . . .
C12 C 0.3363(4) 0.9233(4) 0.6037(2) 0.0551(11) Uani 1 1 d . . .
H12 H 0.2727 0.9822 0.5746 0.066 Uiso 1 1 calc R . .
C13 C 0.3162(4) 0.7922(4) 0.6160(2) 0.0511(10) Uani 1 1 d . . .
C14 C 0.5411(5) 1.0917(4) 0.6478(3) 0.0709(13) Uani 1 1 d . . .
H14A H 0.6316 1.0836 0.6798 0.085 Uiso 1 1 calc R . .
H14B H 0.4866 1.1569 0.6703 0.085 Uiso 1 1 calc R . .
H14C H 0.5509 1.1215 0.5969 0.085 Uiso 1 1 calc R . .
C15 C 0.1952(4) 0.6968(5) 0.5916(3) 0.0695(13) Uani 1 1 d . . .
H15A H 0.1918 0.6701 0.5386 0.083 Uiso 1 1 calc R . .
H15B H 0.1099 0.7421 0.5965 0.083 Uiso 1 1 calc R . .
H15C H 0.2066 0.6175 0.6242 0.083 Uiso 1 1 calc R . .
N7 N 0.9039(3) 0.7565(3) 0.81543(16) 0.0436(7) Uani 1 1 d . . .
C16 C 1.0463(6) 0.7224(5) 0.8503(4) 0.0437(13) Uani 1 1 d . . .
C17 C 1.1345(4) 0.7250(5) 0.7852(3) 0.0680(12) Uani 1 1 d . . .
H17A H 1.1067 0.6512 0.7499 0.082 Uiso 1 1 calc R . .
H17B H 1.2313 0.7156 0.8076 0.082 Uiso 1 1 calc R . .
H17C H 1.1201 0.8100 0.7578 0.082 Uiso 1 1 calc R . .
C18 C 1.0508(5) 0.5855(4) 0.8892(3) 0.0745(14) Uani 1 1 d . . .
H18A H 0.9848 0.5838 0.9238 0.089 Uiso 1 1 calc R . .
H18B H 1.1427 0.5694 0.9180 0.089 Uiso 1 1 calc R . .
H18C H 1.0276 0.5158 0.8506 0.089 Uiso 1 1 calc R . .
C19 C 1.1028(5) 0.8335(6) 0.9104(3) 0.0789(15) Uani 1 1 d . . .
H19A H 1.1009 0.9202 0.8849 0.095 Uiso 1 1 calc R . .
H19B H 1.1969 0.8119 0.9340 0.095 Uiso 1 1 calc R . .
H19C H 1.0456 0.8373 0.9497 0.095 Uiso 1 1 calc R . .
N8 N 0.7413(3) 0.6289(3) 0.68969(17) 0.0426(7) Uani 1 1 d . . .
C20 C 0.7533(4) 0.4954(4) 0.6551(2) 0.0460(10) Uani 1 1 d . . .
C21 C 0.7834(5) 0.3917(4) 0.7194(2) 0.0677(13) Uani 1 1 d . . .
H21A H 0.8665 0.4173 0.7547 0.081 Uiso 1 1 calc R . .
H21B H 0.7965 0.3038 0.6977 0.081 Uiso 1 1 calc R . .
H21C H 0.7065 0.3880 0.7468 0.081 Uiso 1 1 calc R . .
C22 C 0.6156(5) 0.4611(4) 0.6026(3) 0.0729(14) Uani 1 1 d . . .
H22A H 0.5419 0.4627 0.6323 0.087 Uiso 1 1 calc R . .
H22B H 0.6214 0.3720 0.5808 0.087 Uiso 1 1 calc R . .
H22C H 0.5968 0.5270 0.5616 0.087 Uiso 1 1 calc R . .
C23 C 0.8687(5) 0.4974(5) 0.6078(3) 0.0880(17) Uani 1 1 d . . .
H23A H 0.8434 0.5574 0.5643 0.106 Uiso 1 1 calc R . .
H23B H 0.8825 0.4071 0.5895 0.106 Uiso 1 1 calc R . .
H23C H 0.9533 0.5290 0.6395 0.106 Uiso 1 1 calc R . .
N9 N 0.7973(3) 1.0497(3) 0.84197(19) 0.0443(8) Uani 1 1 d . . .
N10 N 0.6898(4) 0.9621(4) 0.8203(2) 0.0467(10) Uani 1 1 d . . .
C24 C 0.7637(4) 1.1510(4) 0.8857(2) 0.0496(10) Uani 1 1 d . . .
C25 C 0.6283(4) 1.1278(4) 0.8941(2) 0.0543(10) Uani 1 1 d . . .
H25 H 0.5756 1.1811 0.9220 0.065 Uiso 1 1 calc R . .
C26 C 0.5856(4) 1.0109(4) 0.8535(3) 0.0511(10) Uani 1 1 d . . .
C27 C 0.8664(5) 1.2605(4) 0.9154(3) 0.0673(12) Uani 1 1 d . . .
H27A H 0.9096 1.2401 0.9677 0.081 Uiso 1 1 calc R . .
H27B H 0.8190 1.3464 0.9141 0.081 Uiso 1 1 calc R . .
H27C H 0.9364 1.2653 0.8833 0.081 Uiso 1 1 calc R . .
C28 C 0.4460(5) 0.9458(5) 0.8452(3) 0.0703(13) Uani 1 1 d . . .
H28A H 0.4386 0.8742 0.8072 0.100 Uiso 1 1 d . . .
H28B H 0.3751 1.0127 0.8287 0.100 Uiso 1 1 d . . .
H28C H 0.4339 0.9082 0.8941 0.100 Uiso 1 1 d . . .
H1N6 H 0.445(4) 0.665(4) 0.697(2) 0.063(12) Uiso 1 1 d . . .
H1N9 H 0.876(5) 1.036(5) 0.815(3) 0.101(17) Uiso 1 1 d . . .

loop_
_atom_site_aniso_label
_atom_site_aniso_U_11
_atom_site_aniso_U_22
_atom_site_aniso_U_33
_atom_site_aniso_U_23
_atom_site_aniso_U_13
_atom_site_aniso_U_12
Mo1 0.03822(15) 0.03660(13) 0.03855(14) -0.0027(3) 0.00740(10) -0.0074(3)
N1 0.037(2) 0.046(2) 0.048(2) 0.0026(16) 0.0099(17) -0.0067(15)
N2 0.042(2) 0.0396(16) 0.056(2) -0.0025(15) 0.0121(16) -0.0111(14)
C1 0.052(3) 0.054(2) 0.047(3) 0.0073(19) 0.006(2) -0.005(2)
C2 0.056(3) 0.064(3) 0.057(3) 0.012(2) 0.020(2) -0.005(2)
C3 0.046(3) 0.049(2) 0.066(3) 0.006(2) 0.018(2) -0.002(2)
C4 0.089(4) 0.078(3) 0.040(3) 0.005(2) 0.007(2) -0.011(3)
C5 0.054(3) 0.056(2) 0.099(4) 0.000(2) 0.020(3) -0.012(2)
N3 0.042(2) 0.0484(17) 0.0408(19) -0.0001(14) 0.0077(15) -0.0102(14)
N4 0.0393(19) 0.0499(18) 0.060(2) 0.0019(16) 0.0150(17) -0.0062(15)
C6 0.050(3) 0.062(2) 0.043(2) -0.0010(19) 0.015(2) 0.003(2)
C7 0.056(3) 0.065(3) 0.054(3) 0.016(2) 0.021(2) -0.001(2)
C8 0.038(2) 0.048(2) 0.069(3) 0.009(2) 0.018(2) 0.0012(18)
C9 0.067(3) 0.095(3) 0.047(3) -0.008(2) 0.015(2) -0.011(3)
C10 0.056(3) 0.060(3) 0.109(4) 0.019(3) 0.021(3) -0.011(2)
N5 0.0447(19) 0.0455(18) 0.0477(19) -0.0046(15) 0.0014(15) -0.0074(15)
N6 0.050(3) 0.043(2) 0.052(3) -0.0018(18) -0.001(2) -0.0074(18)
C11 0.049(3) 0.048(2) 0.056(3) 0.0041(18) 0.009(2) 0.0013(18)
C12 0.051(3) 0.061(3) 0.050(2) 0.009(2) 0.000(2) 0.008(2)
C13 0.039(2) 0.066(3) 0.047(2) -0.003(2) 0.004(2) -0.005(2)
C14 0.078(3) 0.050(2) 0.082(3) 0.007(2) 0.006(3) 0.000(2)
C15 0.045(3) 0.100(3) 0.060(3) 0.002(2) 0.000(2) -0.017(2)
N7 0.0440(18) 0.053(2) 0.0344(16) 0.0021(14) 0.0088(14) -0.0115(15)
C16 0.027(2) 0.061(3) 0.043(3) -0.001(2) 0.007(2) -0.004(2)
C17 0.048(3) 0.080(3) 0.085(3) -0.015(3) 0.034(2) -0.004(2)
C18 0.072(3) 0.077(3) 0.068(3) 0.018(2) -0.007(3) -0.007(2)
C19 0.048(3) 0.109(4) 0.075(3) -0.022(3) -0.002(3) -0.019(3)
N8 0.048(2) 0.0454(16) 0.0368(17) -0.0024(13) 0.0134(15) -0.0100(14)
C20 0.052(3) 0.042(2) 0.045(2) -0.0084(16) 0.010(2) -0.0100(17)
C21 0.086(4) 0.047(2) 0.069(3) -0.003(2) 0.010(3) 0.004(2)
C22 0.083(4) 0.068(3) 0.061(3) -0.019(2) -0.006(3) -0.014(2)
C23 0.096(4) 0.075(3) 0.110(4) -0.027(3) 0.066(4) -0.011(3)
N9 0.041(2) 0.0459(17) 0.049(2) -0.0092(15) 0.0172(17) -0.0089(15)
N10 0.038(2) 0.047(2) 0.054(2) -0.0113(17) 0.0063(17) -0.0170(16)
C24 0.056(3) 0.048(2) 0.044(2) -0.0002(18) 0.005(2) -0.0080(19)
C25 0.052(3) 0.057(2) 0.056(3) -0.009(2) 0.016(2) 0.006(2)
C26 0.042(3) 0.063(3) 0.048(3) -0.008(2) 0.008(2) -0.001(2)
C27 0.078(3) 0.062(3) 0.062(3) -0.016(2) 0.013(2) -0.023(2)
C28 0.043(3) 0.091(3) 0.079(3) -0.016(3) 0.018(2) -0.010(2)

loop_
_atom_type_symbol
_atom_type_description
_atom_type_scat_dispersion_real
_atom_type_scat_dispersion_imag
_atom_type_scat_source
C C 0.0033 0.0016 'International Tables Vol C Tables 4.2.6.8 and 6.1.1.4'
H H 0.0000 0.0000 'International Tables Vol C Tables 4.2.6.8 and 6.1.1.4'
N N 0.0061 0.0033 'International Tables Vol C Tables 4.2.6.8 and 6.1.1.4'
Mo Mo -1.6832 0.6857 'International Tables Vol C Tables 4.2.6.8 and 6.1.1.4'

loop_
_geom_angle_atom_site_label_1
_geom_angle_atom_site_label_2
_geom_angle_atom_site_label_3
_geom_angle
_geom_angle_site_symmetry_1
_geom_angle_site_symmetry_3
_geom_angle_publ_flag
N7 Mo1 N8 106.20(14) . . ?
N7 Mo1 N1 90.49(13) . . ?
N8 Mo1 N1 97.92(14) . . ?
N7 Mo1 N3 97.47(12) . . ?
N8 Mo1 N3 90.62(12) . . ?
N1 Mo1 N3 166.26(12) . . ?
N7 Mo1 N10 89.14(13) . . ?
N8 Mo1 N10 164.18(13) . . ?
N1 Mo1 N10 85.52(13) . . ?
N3 Mo1 N10 83.43(11) . . ?
N7 Mo1 N5 164.11(13) . . ?
N8 Mo1 N5 89.44(13) . . ?
N1 Mo1 N5 84.44(12) . . ?
N3 Mo1 N5 84.91(11) . . ?
N10 Mo1 N5 75.48(11) . . ?
C1 N1 N2 109.0(3) . . ?
C1 N1 Mo1 134.1(3) . . ?
N2 N1 Mo1 116.5(3) . . ?
C3 N2 N1 106.4(3) . . ?
N1 C1 C2 107.8(4) . . ?
N1 C1 C4 123.5(4) . . ?
C2 C1 C4 128.7(4) . . ?
C3 C2 C1 105.8(4) . . ?
N2 C3 C2 111.0(4) . . ?
N2 C3 C5 119.2(4) . . ?
C2 C3 C5 129.7(4) . . ?
C6 N3 N4 108.4(3) . . ?
C6 N3 Mo1 134.1(3) . . ?
N4 N3 Mo1 116.5(2) . . ?
C8 N4 N3 107.3(3) . . ?
N3 C6 C7 108.5(4) . . ?
N3 C6 C9 123.9(4) . . ?
C7 C6 C9 127.6(4) . . ?
C6 C7 C8 105.4(4) . . ?
N4 C8 C7 110.4(4) . . ?
N4 C8 C10 120.7(4) . . ?
C7 C8 C10 128.9(4) . . ?
C11 N5 N6 103.2(4) . . ?
C11 N5 Mo1 141.7(3) . . ?
N6 N5 Mo1 114.9(3) . . ?
C13 N6 N5 112.3(4) . . ?
N5 C11 C12 109.4(3) . . ?
N5 C11 C14 121.8(4) . . ?
C12 C11 C14 128.8(4) . . ?
C13 C12 C11 107.7(4) . . ?
N6 C13 C12 107.3(4) . . ?
N6 C13 C15 119.2(4) . . ?
C12 C13 C15 133.5(4) . . ?
C16 N7 Mo1 162.7(3) . . ?
N7 C16 C18 110.1(4) . . ?
N7 C16 C17 107.6(4) . . ?
C18 C16 C17 112.0(4) . . ?
N7 C16 C19 108.7(4) . . ?
C18 C16 C19 110.1(5) . . ?
C17 C16 C19 108.3(4) . . ?
C20 N8 Mo1 166.0(3) . . ?
N8 C20 C21 108.4(3) . . ?
N8 C20 C23 109.8(3) . . ?
C21 C20 C23 110.7(4) . . ?
N8 C20 C22 108.8(3) . . ?
C21 C20 C22 109.6(3) . . ?
C23 C20 C22 109.5(4) . . ?
C24 N9 N10 112.2(3) . . ?
C26 N10 N9 105.0(3) . . ?
C26 N10 Mo1 140.4(3) . . ?
N9 N10 Mo1 114.1(3) . . ?
N9 C24 C25 106.1(3) . . ?
N9 C24 C27 121.2(4) . . ?
C25 C24 C27 132.6(4) . . ?
C24 C25 C26 106.9(4) . . ?
N10 C26 C25 109.8(4) . . ?
N10 C26 C28 123.6(4) . . ?
C25 C26 C28 126.6(4) . . ?

loop_
_geom_bond_atom_site_label_1
_geom_bond_atom_site_label_2
_geom_bond_distance
_geom_bond_site_symmetry_2
_geom_bond_publ_flag
Mo1 N7 1.729(3) . ?
Mo1 N8 1.738(3) . ?
Mo1 N1 2.160(4) . ?
Mo1 N3 2.171(3) . ?
Mo1 N10 2.374(4) . ?
Mo1 N5 2.378(3) . ?
N1 C1 1.345(5) . ?
N1 N2 1.381(4) . ?
N2 C3 1.332(5) . ?
C1 C2 1.390(5) . ?
C1 C4 1.484(6) . ?
C2 C3 1.363(6) . ?
C3 C5 1.511(6) . ?
N3 C6 1.354(4) . ?
N3 N4 1.380(4) . ?
N4 C8 1.318(5) . ?
C6 C7 1.373(5) . ?
C6 C9 1.507(5) . ?
C7 C8 1.393(6) . ?
C8 C10 1.501(5) . ?
N5 C11 1.354(5) . ?
N5 N6 1.385(5) . ?
N6 C13 1.327(6) . ?
C11 C12 1.399(5) . ?
C11 C14 1.485(5) . ?
C12 C13 1.326(5) . ?
C13 C15 1.507(5) . ?
N7 C16 1.453(7) . ?
C16 C18 1.504(6) . ?
C16 C17 1.545(7) . ?
C16 C19 1.547(7) . ?
N8 C20 1.457(4) . ?
C20 C21 1.507(5) . ?
C20 C23 1.512(6) . ?
C20 C22 1.523(5) . ?
N9 C24 1.331(5) . ?
N9 N10 1.356(4) . ?
N10 C26 1.346(5) . ?
C24 C25 1.374(5) . ?
C24 C27 1.497(5) . ?
C25 C26 1.376(5) . ?
C26 C28 1.487(6) . ?
